data_7215650
loop_
_publ_author_name
'Shao, Xiangfeng'
'Yamaji, Yuhta'
'Fujiwara, Hideki'
'Sugimoto, Toyonari'

_publ_section_title
;
 Interconvertible bistability in magnetic organic conductors based on bent
 donor molecules, EDO-EDSe-TTFVS(O)
;
_journal_issue 32
_journal_name_full 'Journal of Materials Chemistry'
_journal_page_first 5837
_journal_paper_doi 10.1039/b904061g
_journal_volume 19
_journal_year 2009
_chemical_formula_moiety 'C26 H16 Cl4 Fe O4 S14 Se4 '
_chemical_formula_sum 'C26 H16 Cl4 Fe O4 S14 Se4'
_chemical_formula_weight 1354.75
_chemical_melting_point 523
_space_group_IT_number 14
_symmetry_cell_setting monoclinic
_symmetry_Int_Tables_number 14
_symmetry_space_group_name_Hall '-P 2yab'
_symmetry_space_group_name_H-M 'P 1 21/a 1'
_cell_angle_alpha 90.0000
_cell_angle_beta 113.4368(10)
_cell_angle_gamma 90.0000
_cell_formula_units_Z 4
_cell_length_a 15.9610(6)
_cell_length_b 14.0875(6)
_cell_length_c 20.2992(7)
_cell_measurement_reflns_used 23258
_cell_measurement_temperature 150.1
_cell_measurement_theta_max 27.4
_cell_measurement_theta_min 3.1
_cell_volume 4187.7(3)
_computing_cell_refinement PROCESS-AUTO
_computing_data_collection PROCESS-AUTO
_computing_data_reduction CrystalStructure
_computing_publication_material 'CrystalStructure 3.8'
_computing_structure_refinement CRYSTALS
_computing_structure_solution SIR92
_diffrn_detector_area_resol_mean 10.00
_diffrn_measured_fraction_theta_full 0.988
_diffrn_measured_fraction_theta_max 0.988
_diffrn_measurement_device_type 'Rigaku RAXIS-RAPID'
_diffrn_measurement_method \w
_diffrn_radiation_type 'Mo K\a'
_diffrn_radiation_wavelength 0.71075
_diffrn_reflns_av_R_equivalents 0.082
_diffrn_reflns_limit_h_max 18
_diffrn_reflns_limit_h_min -20
_diffrn_reflns_limit_k_max 18
_diffrn_reflns_limit_k_min -18
_diffrn_reflns_limit_l_max 26
_diffrn_reflns_limit_l_min -25
_diffrn_reflns_number 39303
_diffrn_reflns_theta_full 27.42
_diffrn_reflns_theta_max 27.42
_exptl_absorpt_coefficient_mu 4.826
_exptl_absorpt_correction_T_max 0.908
_exptl_absorpt_correction_T_min 0.182
_exptl_absorpt_correction_type multi-scan
_exptl_absorpt_process_details
;
Higashi, T. (1995). Program for Absorption Correction.
Rigaku Corporation, Tokyo, Japan.
;
_exptl_crystal_colour black
_exptl_crystal_density_diffrn 2.149
_exptl_crystal_density_meas ?
_exptl_crystal_density_method 'not measured'
_exptl_crystal_description platelet
_exptl_crystal_F_000 2632.00
_exptl_crystal_size_max 0.80
_exptl_crystal_size_mid 0.20
_exptl_crystal_size_min 0.02
_refine_diff_density_max 0.94
_refine_diff_density_min -0.86
_refine_ls_extinction_method none
_refine_ls_goodness_of_fit_ref 1.062
_refine_ls_hydrogen_treatment refall
_refine_ls_number_parameters 494
_refine_ls_number_reflns 5890
_refine_ls_R_factor_gt 0.0379
_refine_ls_shift/su_max 0.0000
_refine_ls_structure_factor_coef F
_refine_ls_weighting_details
;
Chebychev polynomial with 3 parameters (Carruthers & Watkin, 1979)
8.3309 0.3294 5.7074
;
_refine_ls_weighting_scheme calc
_refine_ls_wR_factor_ref 0.0452
_reflns_number_gt 5835
_reflns_number_total 9433
_reflns_threshold_expression F^2^>2.0\s(F^2^)
_cod_data_source_file b904061g.txt
_cod_data_source_block '_FeCl4-L-phase'
_cod_depositor_comments
;
The following automatic conversions were performed:

'_exptl_crystal_density_meas' value 'not measured' was changed to '?'
- the value is perceived as not measured.

Automatic conversion script
Id: cif_fix_values 3008 2015-01-20 13:52:24Z robertas 
;
_cod_original_formula_sum 'C26 H16 Cl4 Fe O4 S14 Se4 '
_cod_database_code 7215650

loop_
_symmetry_equiv_pos_site_id
_symmetry_equiv_pos_as_xyz
1 +X,+Y,+Z
2 1/2-X,1/2+Y,-Z
3 -X,-Y,-Z
4 1/2+X,1/2-Y,+Z

loop_
_atom_site_label
_atom_site_type_symbol
_atom_site_fract_x
_atom_site_fract_y
_atom_site_fract_z
_atom_site_U_iso_or_equiv
_atom_site_adp_type
_atom_site_occupancy
_atom_site_symmetry_multiplicity
_atom_site_calc_flag
_atom_site_refinement_flags
Se(1) Se 0.22429(4) 0.04834(4) 0.23598(3) 0.02686(13) Uani 1.00 1 d .
Se(2) Se 0.23053(4) 0.28947(4) 0.18954(3) 0.02585(12) Uani 1.00 1 d .
Se(3) Se 0.38793(4) 0.05074(4) 0.81648(3) 0.02862(13) Uani 1.00 1 d .
Se(4) Se 0.38478(4) 0.29069(5) 0.86085(3) 0.03647(15) Uani 1.00 1 d .
Fe(1) Fe 0.26621(5) 0.36829(6) 0.98234(4) 0.02830(19) Uani 1.00 1 d .
Cl(1) Cl 0.19001(9) 0.42408(10) 1.04377(7) 0.0328(3) Uani 1.00 1 d .
Cl(2) Cl 0.39984(11) 0.43903(15) 1.01650(9) 0.0543(5) Uani 1.00 1 d .
Cl(3) Cl 0.18383(9) 0.39577(10) 0.86865(7) 0.0323(3) Uani 1.00 1 d .
Cl(4) Cl 0.29162(13) 0.21586(11) 1.00586(8) 0.0492(4) Uani 1.00 1 d .
S(1) S 0.19083(8) 0.17823(8) 0.51358(6) 0.0197(2) Uani 1.00 1 d .
S(2) S 0.17354(8) 0.36993(8) 0.56381(6) 0.0203(2) Uani 1.00 1 d .
S(3) S 0.16685(8) 0.08308(8) 0.64372(6) 0.0204(2) Uani 1.00 1 d .
S(4) S 0.15009(8) 0.27117(8) 0.70361(6) 0.0198(2) Uani 1.00 1 d .
S(5) S 0.21522(8) 0.13315(8) 0.37566(6) 0.0213(2) Uani 1.00 1 d .
S(6) S 0.21951(8) 0.33193(8) 0.33608(6) 0.0197(2) Uani 1.00 1 d .
S(7) S 0.19914(8) 0.46591(8) 0.44380(7) 0.0233(2) Uani 1.00 1 d .
S(8) S 0.43525(8) 0.17895(8) 0.53907(6) 0.0191(2) Uani 1.00 1 d .
S(9) S 0.45038(8) 0.37497(8) 0.49330(6) 0.0201(2) Uani 1.00 1 d .
S(10) S 0.45693(8) 0.10526(8) 0.38865(7) 0.0214(2) Uani 1.00 1 d .
S(11) S 0.47111(8) 0.30982(8) 0.35675(6) 0.0218(2) Uani 1.00 1 d .
S(12) S 0.42000(8) 0.13233(8) 0.68445(6) 0.0217(2) Uani 1.00 1 d .
S(13) S 0.39672(8) 0.33169(9) 0.71395(6) 0.0215(2) Uani 1.00 1 d .
S(14) S 0.41991(8) 0.46574(8) 0.61120(7) 0.0235(2) Uani 1.00 1 d .
O(1) O 0.4612(2) 0.0629(2) 0.26136(19) 0.0271(9) Uani 1.00 1 d .
O(2) O 0.4799(2) 0.2634(2) 0.23415(19) 0.0282(9) Uani 1.00 1 d .
O(3) O 0.1386(2) -0.0008(2) 0.74897(18) 0.0241(8) Uani 1.00 1 d .
O(4) O 0.1197(2) 0.1818(2) 0.80772(18) 0.0256(9) Uani 1.00 1 d .
C(1) C 0.1750(3) 0.2480(3) 0.5784(2) 0.0190(10) Uani 1.00 1 d .
C(2) C 0.1651(3) 0.2066(3) 0.6360(2) 0.0189(11) Uani 1.00 1 d .
C(3) C 0.2022(3) 0.2729(3) 0.4615(2) 0.0196(11) Uani 1.00 1 d .
C(4) C 0.1938(3) 0.3666(3) 0.4846(2) 0.0178(10) Uani 1.00 1 d .
C(5) C 0.1443(3) 0.0838(3) 0.7203(2) 0.0211(11) Uani 1.00 1 d .
C(6) C 0.1358(3) 0.1704(3) 0.7478(2) 0.0208(11) Uani 1.00 1 d .
C(7) C 0.2130(3) 0.2517(3) 0.3983(2) 0.0194(11) Uani 1.00 1 d .
C(8) C 0.2254(3) 0.1538(3) 0.2943(2) 0.0212(11) Uani 1.00 1 d .
C(9) C 0.2259(3) 0.2447(3) 0.2767(2) 0.0196(11) Uani 1.00 1 d .
C(10) C 0.1004(3) 0.0086(3) 0.8030(2) 0.0260(13) Uani 1.00 1 d .
C(11) C 0.1394(3) 0.0951(3) 0.8504(2) 0.0289(13) Uani 1.00 1 d .
C(12) C 0.1270(4) 0.1068(4) 0.1518(3) 0.0423(16) Uani 1.00 1 d .
C(13) C 0.1539(4) 0.1918(4) 0.1220(3) 0.0413(17) Uani 1.00 1 d .
C(14) C 0.4505(2) 0.2532(3) 0.4759(2) 0.0177(10) Uani 1.00 1 d .
C(15) C 0.4579(3) 0.2245(3) 0.4147(2) 0.0191(11) Uani 1.00 1 d .
C(16) C 0.4219(3) 0.2719(3) 0.5931(2) 0.0198(11) Uani 1.00 1 d .
C(17) C 0.4290(3) 0.3658(3) 0.5709(2) 0.0216(11) Uani 1.00 1 d .
C(18) C 0.4663(3) 0.1347(3) 0.3080(2) 0.0230(12) Uani 1.00 1 d .
C(19) C 0.4725(3) 0.2270(3) 0.2941(2) 0.0227(12) Uani 1.00 1 d .
C(20) C 0.4116(3) 0.2496(3) 0.6564(2) 0.0185(10) Uani 1.00 1 d .
C(21) C 0.4001(3) 0.1557(3) 0.7619(2) 0.0246(12) Uani 1.00 1 d .
C(22) C 0.3918(3) 0.2470(3) 0.7748(2) 0.0237(12) Uani 1.00 1 d .
C(23) C 0.4278(3) 0.1033(4) 0.1886(2) 0.0280(13) Uani 1.00 1 d .
C(24) C 0.4842(3) 0.1877(4) 0.1856(2) 0.0300(13) Uani 1.00 1 d .
C(25) C 0.4515(3) 0.1017(4) 0.9145(3) 0.0389(15) Uani 1.00 1 d .
C(26) C 0.4828(4) 0.2044(4) 0.9200(3) 0.0384(15) Uani 1.00 1 d .
H(1) H 0.0360 0.0156 0.7795 0.032 Uiso 1.00 1 c R
H(2) H 0.1141 -0.0468 0.8319 0.032 Uiso 1.00 1 c R
H(3) H 0.2037 0.0878 0.8742 0.035 Uiso 1.00 1 c R
H(4) H 0.1134 0.0997 0.8849 0.035 Uiso 1.00 1 c R
H(5) H 0.1050 0.0602 0.1151 0.046 Uiso 1.00 1 c R
H(6) H 0.0792 0.1251 0.1659 0.046 Uiso 1.00 1 c R
H(7) H 0.0995 0.2223 0.0909 0.048 Uiso 1.00 1 c R
H(8) H 0.1869 0.1697 0.0950 0.048 Uiso 1.00 1 c R
H(9) H 0.4303 0.0560 0.1561 0.034 Uiso 1.00 1 c R
H(10) H 0.3663 0.1233 0.1752 0.034 Uiso 1.00 1 c R
H(11) H 0.4621 0.2115 0.1379 0.037 Uiso 1.00 1 c R
H(12) H 0.5459 0.1681 0.1999 0.037 Uiso 1.00 1 c R
H(13) H 0.4107 0.0969 0.9380 0.044 Uiso 1.00 1 c R
H(14) H 0.5036 0.0632 0.9388 0.043 Uiso 1.00 1 c R
H(15) H 0.5314 0.2080 0.9044 0.043 Uiso 1.00 1 c R
H(16) H 0.5038 0.2242 0.9687 0.043 Uiso 1.00 1 c R

loop_
_atom_site_aniso_label
_atom_site_aniso_U_11
_atom_site_aniso_U_22
_atom_site_aniso_U_33
_atom_site_aniso_U_12
_atom_site_aniso_U_13
_atom_site_aniso_U_23
Se(1) 0.0329(2) 0.0233(2) 0.0260(2) -0.0021(2) 0.0135(2) -0.0057(2)
Se(2) 0.0271(2) 0.0287(2) 0.0228(2) 0.0010(2) 0.0111(2) 0.0041(2)
Se(3) 0.0273(2) 0.0318(2) 0.0263(2) 0.0006(2) 0.0101(2) 0.0070(2)
Se(4) 0.0398(3) 0.0475(3) 0.0240(2) 0.0127(2) 0.0148(2) -0.0011(2)
Fe(1) 0.0280(3) 0.0333(4) 0.0215(3) 0.0016(3) 0.0076(3) -0.0009(3)
Cl(1) 0.0327(6) 0.0390(7) 0.0280(6) -0.0032(5) 0.0135(5) -0.0050(5)
Cl(2) 0.0336(7) 0.0908(14) 0.0412(8) -0.0168(8) 0.0177(6) -0.0195(8)
Cl(3) 0.0407(7) 0.0307(6) 0.0221(5) 0.0065(5) 0.0089(5) 0.0016(5)
Cl(4) 0.0751(11) 0.0377(8) 0.0261(6) 0.0177(7) 0.0108(7) 0.0056(5)
S(1) 0.0237(5) 0.0127(5) 0.0227(5) 0.0001(4) 0.0092(4) -0.0006(4)
S(2) 0.0231(5) 0.0135(5) 0.0241(5) -0.0005(4) 0.0090(4) -0.0014(4)
S(3) 0.0245(5) 0.0139(5) 0.0229(5) 0.0010(4) 0.0093(4) -0.0005(4)
S(4) 0.0210(5) 0.0167(5) 0.0213(5) -0.0012(4) 0.0078(4) -0.0020(4)
S(5) 0.0278(6) 0.0140(5) 0.0247(5) -0.0011(4) 0.0131(5) -0.0003(4)
S(6) 0.0217(5) 0.0153(5) 0.0207(5) 0.0007(4) 0.0069(4) 0.0024(4)
S(7) 0.0264(6) 0.0138(5) 0.0292(6) -0.0005(4) 0.0106(5) 0.0023(4)
S(8) 0.0236(5) 0.0127(5) 0.0207(5) -0.0013(4) 0.0086(4) -0.0001(4)
S(9) 0.0247(5) 0.0127(5) 0.0215(5) -0.0006(4) 0.0076(4) 0.0008(4)
S(10) 0.0223(5) 0.0152(5) 0.0255(5) -0.0001(4) 0.0081(4) -0.0007(4)
S(11) 0.0244(5) 0.0172(5) 0.0222(5) -0.0014(4) 0.0077(4) 0.0005(4)
S(12) 0.0272(6) 0.0176(5) 0.0211(5) -0.0005(4) 0.0104(4) -0.0001(4)
S(13) 0.0220(5) 0.0197(5) 0.0223(5) 0.0006(4) 0.0082(4) -0.0042(4)
S(14) 0.0259(6) 0.0152(5) 0.0284(6) 0.0005(4) 0.0098(5) -0.0035(4)
O(1) 0.0304(19) 0.0242(18) 0.0282(18) -0.0008(14) 0.0134(15) -0.0071(14)
O(2) 0.0317(19) 0.031(2) 0.0242(17) -0.0012(15) 0.0132(15) 0.0050(15)
O(3) 0.0340(19) 0.0159(16) 0.0232(17) -0.0024(14) 0.0122(15) 0.0003(13)
O(4) 0.0339(19) 0.0242(18) 0.0217(17) 0.0025(15) 0.0143(15) 0.0035(14)
C(1) 0.018(2) 0.014(2) 0.022(2) -0.0004(17) 0.0054(18) -0.0051(17)
C(2) 0.018(2) 0.014(2) 0.021(2) 0.0019(17) 0.0044(18) -0.0014(17)
C(3) 0.017(2) 0.015(2) 0.024(2) -0.0034(17) 0.0054(18) -0.0015(18)
C(4) 0.018(2) 0.014(2) 0.021(2) 0.0010(17) 0.0077(18) -0.0011(17)
C(5) 0.017(2) 0.021(2) 0.025(2) -0.0020(18) 0.0075(19) 0.0029(19)
C(6) 0.021(2) 0.025(2) 0.016(2) 0.0003(19) 0.0077(18) 0.0014(18)
C(7) 0.017(2) 0.013(2) 0.027(2) -0.0038(16) 0.0075(18) 0.0025(17)
C(8) 0.021(2) 0.025(2) 0.019(2) -0.0011(18) 0.0095(19) -0.0026(18)
C(9) 0.020(2) 0.020(2) 0.021(2) -0.0000(18) 0.0107(18) 0.0013(18)
C(10) 0.031(2) 0.025(2) 0.024(2) -0.000(2) 0.012(2) 0.0049(19)
C(11) 0.041(3) 0.028(2) 0.018(2) 0.000(2) 0.012(2) 0.005(2)
C(12) 0.040(3) 0.047(3) 0.027(2) -0.014(2) -0.000(2) -0.002(2)
C(13) 0.052(3) 0.046(3) 0.022(2) -0.006(2) 0.010(2) -0.003(2)
C(14) 0.014(2) 0.013(2) 0.022(2) 0.0027(16) 0.0029(17) 0.0055(17)
C(15) 0.013(2) 0.019(2) 0.022(2) 0.0008(17) 0.0033(18) 0.0007(18)
C(16) 0.013(2) 0.020(2) 0.022(2) 0.0028(17) 0.0033(18) -0.0004(18)
C(17) 0.013(2) 0.023(2) 0.024(2) -0.0016(18) 0.0022(18) -0.0004(19)
C(18) 0.027(2) 0.021(2) 0.022(2) 0.0001(19) 0.010(2) -0.0023(18)
C(19) 0.023(2) 0.025(2) 0.020(2) 0.0024(19) 0.0084(19) 0.0016(19)
C(20) 0.015(2) 0.015(2) 0.023(2) 0.0038(17) 0.0045(18) -0.0019(17)
C(21) 0.019(2) 0.038(3) 0.016(2) -0.004(2) 0.0073(18) 0.001(2)
C(22) 0.019(2) 0.032(2) 0.020(2) 0.001(2) 0.0087(19) -0.0005(19)
C(23) 0.026(2) 0.038(3) 0.020(2) 0.001(2) 0.009(2) -0.004(2)
C(24) 0.030(2) 0.038(3) 0.025(2) -0.000(2) 0.014(2) -0.006(2)
C(25) 0.029(2) 0.055(3) 0.025(2) 0.004(2) 0.002(2) 0.004(2)
C(26) 0.030(2) 0.054(3) 0.024(2) 0.001(2) 0.003(2) -0.004(2)

loop_
_atom_type_symbol
_atom_type_description
_atom_type_scat_dispersion_real
_atom_type_scat_dispersion_imag
_atom_type_scat_source
C C 0.003 0.002
;
International Tables for Crystallography
(1992, Vol. C, Tables 4.2.6.8 and 6.1.1.4)
;
H H 0.000 0.000
;
International Tables for Crystallography
(1992, Vol. C, Table 6.1.1.4)
;
Cl Cl 0.148 0.159
;
International Tables for Crystallography
(1992, Vol. C, Tables 4.2.6.8 and 6.1.1.4)
;
Fe Fe 0.346 0.844
;
International Tables for Crystallography
(1992, Vol. C, Tables 4.2.6.8 and 6.1.1.4)
;
O O 0.011 0.006
;
International Tables for Crystallography
(1992, Vol. C, Tables 4.2.6.8 and 6.1.1.4)
;
S S 0.125 0.123
;
International Tables for Crystallography
(1992, Vol. C, Tables 4.2.6.8 and 6.1.1.4)
;
Se Se -0.093 2.226
;
International Tables for Crystallography
(1992, Vol. C, Tables 4.2.6.8 and 6.1.1.4)
;

loop_
_geom_angle_atom_site_label_1
_geom_angle_atom_site_label_2
_geom_angle_atom_site_label_3
_geom_angle
_geom_angle_publ_flag
C(8) Se(1) C(12) 91.3(2) yes
C(9) Se(2) C(13) 99.8(2) yes
C(21) Se(3) C(25) 100.0(2) yes
C(22) Se(4) C(26) 92.2(2) yes
Cl(1) Fe(1) Cl(2) 110.11(7) yes
Cl(1) Fe(1) Cl(3) 107.35(6) yes
Cl(1) Fe(1) Cl(4) 108.69(7) yes
Cl(2) Fe(1) Cl(3) 110.64(7) yes
Cl(2) Fe(1) Cl(4) 107.54(7) yes
Cl(3) Fe(1) Cl(4) 112.50(6) yes
C(1) S(1) C(3) 96.1(2) yes
C(1) S(2) C(4) 97.7(2) yes
C(2) S(3) C(5) 94.2(2) yes
C(2) S(4) C(6) 93.9(2) yes
C(7) S(5) C(8) 96.3(2) yes
C(7) S(6) C(9) 94.6(2) yes
C(14) S(8) C(16) 95.6(2) yes
C(14) S(9) C(17) 97.2(2) yes
C(15) S(10) C(18) 93.5(2) yes
C(15) S(11) C(19) 94.1(2) yes
C(20) S(12) C(21) 95.6(2) yes
C(20) S(13) C(22) 94.5(2) yes
C(18) O(1) C(23) 107.9(3) yes
C(19) O(2) C(24) 111.5(4) yes
C(5) O(3) C(10) 111.4(4) yes
C(6) O(4) C(11) 111.2(4) yes
S(1) C(1) S(2) 115.1(3) yes
S(1) C(1) C(2) 120.4(3) yes
S(2) C(1) C(2) 124.5(4) yes
S(3) C(2) S(4) 116.9(3) yes
S(3) C(2) C(1) 119.8(3) yes
S(4) C(2) C(1) 123.3(3) yes
S(1) C(3) C(4) 117.4(4) yes
S(1) C(3) C(7) 118.1(3) yes
C(4) C(3) C(7) 124.3(4) yes
S(2) C(4) S(7) 120.1(2) yes
S(2) C(4) C(3) 113.6(3) yes
S(7) C(4) C(3) 126.3(4) yes
S(3) C(5) O(3) 117.2(3) yes
S(3) C(5) C(6) 117.5(4) yes
O(3) C(5) C(6) 125.3(5) yes
S(4) C(6) O(4) 118.6(3) yes
S(4) C(6) C(5) 117.5(4) yes
O(4) C(6) C(5) 123.9(4) yes
S(5) C(7) S(6) 115.0(3) yes
S(5) C(7) C(3) 118.3(3) yes
S(6) C(7) C(3) 126.7(3) yes
Se(1) C(8) S(5) 118.6(2) yes
Se(1) C(8) C(9) 125.8(4) yes
S(5) C(8) C(9) 115.3(4) yes
Se(2) C(9) S(6) 116.2(2) yes
Se(2) C(9) C(8) 125.1(4) yes
S(6) C(9) C(8) 118.8(4) yes
O(3) C(10) C(11) 111.1(4) yes
O(4) C(11) C(10) 110.9(3) yes
Se(1) C(12) C(13) 115.7(4) yes
Se(2) C(13) C(12) 118.6(4) yes
S(8) C(14) S(9) 115.3(2) yes
S(8) C(14) C(15) 125.7(3) yes
S(9) C(14) C(15) 118.9(3) yes
S(10) C(15) S(11) 116.2(3) yes
S(10) C(15) C(14) 124.5(3) yes
S(11) C(15) C(14) 119.3(3) yes
S(8) C(16) C(17) 116.6(4) yes
S(8) C(16) C(20) 119.4(3) yes
C(17) C(16) C(20) 123.8(4) yes
S(9) C(17) S(14) 117.9(3) yes
S(9) C(17) C(16) 115.2(4) yes
S(14) C(17) C(16) 126.9(4) yes
S(10) C(18) O(1) 118.0(3) yes
S(10) C(18) C(19) 117.8(4) yes
O(1) C(18) C(19) 124.0(5) yes
S(11) C(19) O(2) 115.5(3) yes
S(11) C(19) C(18) 118.3(4) yes
O(2) C(19) C(18) 126.2(4) yes
S(12) C(20) S(13) 115.4(3) yes
S(12) C(20) C(16) 119.7(3) yes
S(13) C(20) C(16) 124.9(3) yes
Se(3) C(21) S(12) 118.2(3) yes
Se(3) C(21) C(22) 126.6(4) yes
S(12) C(21) C(22) 115.2(4) yes
Se(4) C(22) S(13) 117.8(2) yes
Se(4) C(22) C(21) 122.8(4) yes
S(13) C(22) C(21) 119.2(4) yes
O(1) C(23) C(24) 111.2(3) yes
O(2) C(24) C(23) 110.9(5) yes
Se(3) C(25) C(26) 116.2(4) yes
Se(4) C(26) C(25) 112.6(3) yes
O(3) C(10) H(1) 109.0 no
O(3) C(10) H(2) 109.1 no
C(11) C(10) H(1) 108.8 no
C(11) C(10) H(2) 109.3 no
H(1) C(10) H(2) 109.5 no
O(4) C(11) H(3) 109.1 no
O(4) C(11) H(4) 109.1 no
C(10) C(11) H(3) 108.8 no
C(10) C(11) H(4) 109.4 no
H(3) C(11) H(4) 109.5 no
Se(1) C(12) H(5) 108.0 no
Se(1) C(12) H(6) 107.6 no
C(13) C(12) H(5) 108.4 no
C(13) C(12) H(6) 107.5 no
H(5) C(12) H(6) 109.5 no
Se(2) C(13) H(7) 107.2 no
Se(2) C(13) H(8) 107.2 no
C(12) C(13) H(7) 107.5 no
C(12) C(13) H(8) 106.8 no
H(7) C(13) H(8) 109.5 no
O(1) C(23) H(9) 109.1 no
O(1) C(23) H(10) 108.9 no
C(24) C(23) H(9) 109.5 no
C(24) C(23) H(10) 108.6 no
H(9) C(23) H(10) 109.5 no
O(2) C(24) H(11) 109.2 no
O(2) C(24) H(12) 108.9 no
C(23) C(24) H(11) 109.5 no
C(23) C(24) H(12) 108.8 no
H(11) C(24) H(12) 109.5 no
Se(3) C(25) H(13) 107.5 no
Se(3) C(25) H(14) 107.9 no
C(26) C(25) H(13) 107.4 no
C(26) C(25) H(14) 108.1 no
H(13) C(25) H(14) 109.5 no
Se(4) C(26) H(15) 108.7 no
Se(4) C(26) H(16) 108.7 no
C(25) C(26) H(15) 108.3 no
C(25) C(26) H(16) 109.1 no
H(15) C(26) H(16) 109.5 no

loop_
_geom_bond_atom_site_label_1
_geom_bond_atom_site_label_2
_geom_bond_distance
_geom_bond_publ_flag
Se(1) C(8) 1.895(5) yes
Se(1) C(12) 1.974(5) yes
Se(2) C(9) 1.907(5) yes
Se(2) C(13) 1.984(5) yes
Se(3) C(21) 1.903(5) yes
Se(3) C(25) 1.974(5) yes
Se(4) C(22) 1.897(5) yes
Se(4) C(26) 1.968(5) yes
Fe(1) Cl(1) 2.2042(19) yes
Fe(1) Cl(2) 2.2015(19) yes
Fe(1) Cl(3) 2.1888(13) yes
Fe(1) Cl(4) 2.2022(17) yes
S(1) C(1) 1.740(5) yes
S(1) C(3) 1.756(5) yes
S(2) C(1) 1.742(4) yes
S(2) C(4) 1.763(5) yes
S(3) C(2) 1.747(4) yes
S(3) C(5) 1.729(6) yes
S(4) C(2) 1.740(5) yes
S(4) C(6) 1.741(5) yes
S(5) C(7) 1.736(4) yes
S(5) C(8) 1.747(5) yes
S(6) C(7) 1.729(5) yes
S(6) C(9) 1.753(5) yes
S(7) C(4) 1.645(4) yes
S(8) C(14) 1.745(5) yes
S(8) C(16) 1.774(5) yes
S(9) C(14) 1.751(4) yes
S(9) C(17) 1.744(5) yes
S(10) C(15) 1.760(4) yes
S(10) C(18) 1.751(5) yes
S(11) C(15) 1.752(5) yes
S(11) C(19) 1.733(5) yes
S(12) C(20) 1.736(4) yes
S(12) C(21) 1.755(5) yes
S(13) C(20) 1.726(5) yes
S(13) C(22) 1.741(5) yes
S(14) C(17) 1.664(5) yes
O(1) C(18) 1.366(6) yes
O(1) C(23) 1.471(6) yes
O(2) C(19) 1.368(7) yes
O(2) C(24) 1.473(7) yes
O(3) C(5) 1.346(6) yes
O(3) C(10) 1.457(7) yes
O(4) C(6) 1.350(7) yes
O(4) C(11) 1.457(6) yes
C(1) C(2) 1.371(7) yes
C(3) C(4) 1.424(6) yes
C(3) C(7) 1.394(8) yes
C(5) C(6) 1.370(7) yes
C(8) C(9) 1.331(6) yes
C(10) C(11) 1.523(7) yes
C(12) C(13) 1.481(9) yes
C(14) C(15) 1.356(7) yes
C(16) C(17) 1.416(7) yes
C(16) C(20) 1.395(7) yes
C(18) C(19) 1.343(7) yes
C(21) C(22) 1.330(7) yes
C(23) C(24) 1.508(8) yes
C(25) C(26) 1.521(9) yes
C(10) H(1) 0.950 no
C(10) H(2) 0.950 no
C(11) H(3) 0.950 no
C(11) H(4) 0.950 no
C(12) H(5) 0.950 no
C(12) H(6) 0.950 no
C(13) H(7) 0.950 no
C(13) H(8) 0.950 no
C(23) H(9) 0.950 no
C(23) H(10) 0.950 no
C(24) H(11) 0.950 no
C(24) H(12) 0.950 no
C(25) H(13) 0.950 no
C(25) H(14) 0.950 no
C(26) H(15) 0.950 no
C(26) H(16) 0.950 no

loop_
_geom_contact_atom_site_label_1
_geom_contact_atom_site_label_2
_geom_contact_distance
_geom_contact_site_symmetry_2
Se(1) Cl(3) 3.7093(17) 2_546
Se(1) S(10) 3.8576(11) .
Se(1) S(13) 3.9548(14) 2_546
Se(1) O(1) 3.614(3) .
Se(1) C(18) 3.748(5) .
Se(1) C(23) 3.815(6) .
Se(2) Cl(1) 3.3538(15) 1_554
Se(2) S(11) 3.9975(10) .
Se(2) O(2) 3.732(3) .
Se(2) O(3) 3.546(3) 2_556
Se(2) C(19) 3.698(4) .
Se(2) C(24) 3.914(6) 4_455
Se(3) Cl(1) 3.9479(17) 2_547
Se(3) S(3) 3.8876(10) .
Se(3) O(1) 3.726(4) 3_656
Se(3) O(3) 3.729(3) .
Se(3) C(5) 3.621(4) .
Se(3) C(23) 3.690(5) 3_656
Se(3) C(24) 3.939(5) 3_656
Se(4) Fe(1) 3.8172(11) .
Se(4) Cl(2) 3.715(2) .
Se(4) Cl(3) 3.5927(16) .
Se(4) Cl(4) 3.933(2) .
Se(4) S(4) 3.8450(11) .
Fe(1) Se(4) 3.8172(11) .
Cl(1) Se(2) 3.3538(15) 1_556
Cl(1) Se(3) 3.9479(17) 2_557
Cl(1) C(10) 3.743(4) 2_557
Cl(1) C(11) 3.630(5) 2_557
Cl(1) C(13) 3.781(6) 1_556
Cl(1) C(25) 3.687(7) 2_557
Cl(1) C(25) 3.683(5) 4_455
Cl(1) C(26) 3.731(5) 4_455
Cl(2) Se(4) 3.715(2) .
Cl(2) Cl(2) 3.915(2) 3_667
Cl(2) C(10) 3.795(6) 2_557
Cl(2) C(11) 3.725(6) 2_557
Cl(2) C(12) 3.631(5) 4_556
Cl(3) Se(1) 3.7093(17) 2_556
Cl(3) Se(4) 3.5927(16) .
Cl(3) S(4) 3.6276(18) .
Cl(3) O(1) 3.606(3) 2_556
Cl(3) O(4) 3.265(3) .
Cl(3) C(6) 3.897(5) .
Cl(3) C(23) 3.379(5) 2_556
Cl(4) Se(4) 3.933(2) .
Cl(4) O(4) 3.894(3) .
Cl(4) C(11) 3.558(4) .
Cl(4) C(13) 3.824(8) 1_556
Cl(4) C(23) 3.819(4) 1_556
Cl(4) C(24) 3.741(4) 1_556
S(1) S(7) 3.4015(15) 2_546
S(1) S(8) 3.7258(18) .
S(1) S(9) 3.7687(18) 4_455
S(1) S(11) 3.6852(13) 4_455
S(1) S(12) 3.9669(13) .
S(1) S(14) 3.8651(15) 2_546
S(1) C(14) 3.728(4) 4_455
S(1) C(15) 3.714(4) 4_455
S(1) C(16) 3.635(4) .
S(1) C(20) 3.702(4) .
S(2) S(8) 3.6976(18) 4_455
S(2) S(10) 3.8651(14) 4_455
S(2) S(13) 3.6921(14) .
S(2) S(14) 3.8989(17) .
S(2) C(14) 3.716(4) 4_455
S(2) C(15) 3.807(4) 4_455
S(2) C(20) 3.894(4) .
S(3) Se(3) 3.8876(10) .
S(3) S(6) 3.9223(16) 2_546
S(3) S(7) 3.671(2) 2_546
S(3) S(9) 3.9614(15) 2_546
S(3) S(9) 3.6357(13) 4_455
S(3) S(12) 3.8514(17) .
S(3) S(14) 3.7913(18) 4_455
S(3) C(17) 3.558(4) 4_455
S(3) C(21) 3.682(4) .
S(4) Se(4) 3.8450(11) .
S(4) Cl(3) 3.6276(18) .
S(4) S(8) 3.7812(13) 4_455
S(4) S(12) 3.7882(18) 4_455
S(4) S(13) 3.9509(18) .
S(4) C(16) 3.488(4) 4_455
S(4) C(17) 3.984(4) 4_455
S(4) C(20) 3.548(4) 4_455
S(4) C(22) 3.557(4) .
S(5) S(8) 3.8061(13) .
S(5) S(10) 3.7813(19) .
S(5) S(11) 3.8450(18) 4_455
S(5) S(14) 3.2776(18) 2_546
S(5) O(2) 3.988(3) 4_455
S(5) C(14) 3.877(4) .
S(5) C(15) 3.853(4) .
S(6) S(3) 3.9223(16) 2_556
S(6) S(9) 3.8440(13) .
S(6) S(11) 3.8806(18) .
S(6) O(2) 3.798(3) 4_455
S(6) C(14) 3.816(3) .
S(6) C(15) 3.805(4) .
S(6) C(18) 3.879(5) 4_455
S(6) C(19) 3.779(5) 4_455
S(6) C(24) 3.793(4) 4_455
S(7) S(1) 3.4015(15) 2_556
S(7) S(3) 3.671(2) 2_556
S(7) S(8) 3.7845(17) 2_556
S(7) S(9) 3.9403(17) .
S(7) S(10) 3.7096(17) 4_455
S(7) S(12) 3.4572(15) 2_556
S(7) S(14) 3.7998(14) .
S(7) C(17) 3.817(4) .
S(7) C(18) 3.907(4) 4_455
S(8) S(1) 3.7258(18) .
S(8) S(2) 3.6976(18) 4_555
S(8) S(4) 3.7812(13) 4_555
S(8) S(5) 3.8061(13) .
S(8) S(7) 3.7845(17) 2_546
S(8) C(1) 3.729(5) 4_555
S(8) C(2) 3.767(4) 4_555
S(8) C(3) 3.661(4) .
S(8) C(7) 3.706(4) .
S(9) S(1) 3.7687(18) 4_555
S(9) S(3) 3.9614(15) 2_556
S(9) S(3) 3.6357(13) 4_555
S(9) S(6) 3.8440(13) .
S(9) S(7) 3.9403(17) .
S(9) S(9) 3.8275(16) 3_666
S(9) C(1) 3.730(4) 4_555
S(9) C(2) 3.683(4) 4_555
S(9) C(7) 3.909(4) .
S(10) Se(1) 3.8576(11) .
S(10) S(2) 3.8651(14) 4_555
S(10) S(5) 3.7813(19) .
S(10) S(7) 3.7096(17) 4_555
S(10) C(3) 3.982(4) 4_555
S(10) C(4) 3.520(4) 4_555
S(10) C(8) 3.487(4) .
S(10) C(9) 3.994(4) .
S(11) Se(2) 3.9975(10) .
S(11) S(1) 3.6852(13) 4_555
S(11) S(5) 3.8450(18) 4_555
S(11) S(6) 3.8806(18) .
S(11) S(14) 3.5420(16) 3_666
S(11) O(3) 3.435(3) 2_556
S(11) C(3) 3.640(4) 4_555
S(11) C(7) 3.712(5) 4_555
S(11) C(9) 3.706(4) .
S(12) S(1) 3.9669(13) .
S(12) S(3) 3.8514(17) .
S(12) S(4) 3.7882(18) 4_555
S(12) S(7) 3.4572(15) 2_546
S(12) O(1) 3.272(3) 3_656
S(12) C(1) 3.986(4) .
S(12) C(2) 3.928(5) .
S(13) Se(1) 3.9548(14) 2_556
S(13) S(2) 3.6921(14) .
S(13) S(4) 3.9509(18) .
S(13) O(4) 3.306(3) 4_555
S(13) C(1) 3.707(4) .
S(13) C(2) 3.824(4) .
S(13) C(6) 3.599(5) 4_555
S(13) C(10) 3.771(5) 4_555
S(13) C(11) 3.899(5) 4_555
S(14) S(1) 3.8651(15) 2_556
S(14) S(2) 3.8989(17) .
S(14) S(3) 3.7913(18) 4_555
S(14) S(5) 3.2776(18) 2_556
S(14) S(7) 3.7998(14) .
S(14) S(11) 3.5420(16) 3_666
S(14) O(3) 3.533(3) 4_555
S(14) C(4) 3.768(4) .
S(14) C(5) 3.451(4) 4_555
S(14) C(6) 3.955(4) 4_555
S(14) C(10) 3.829(4) 4_555
O(1) Se(1) 3.614(3) .
O(1) Se(3) 3.726(4) 3_656
O(1) Cl(3) 3.606(3) 2_546
O(1) S(12) 3.272(3) 3_656
O(1) C(21) 3.929(6) 3_656
O(2) Se(2) 3.732(3) .
O(2) S(5) 3.988(3) 4_555
O(2) S(6) 3.798(3) 4_555
O(2) O(3) 3.903(5) 2_556
O(2) C(7) 3.890(5) 4_555
O(2) C(8) 3.796(6) 4_555
O(2) C(9) 3.673(6) 4_555
O(2) C(10) 3.657(6) 2_556
O(2) C(12) 3.844(8) 4_555
O(3) Se(2) 3.546(3) 2_546
O(3) Se(3) 3.729(3) .
O(3) S(11) 3.435(3) 2_546
O(3) S(14) 3.533(3) 4_455
O(3) O(2) 3.903(5) 2_546
O(4) Cl(3) 3.265(3) .
O(4) Cl(4) 3.894(3) .
O(4) S(13) 3.306(3) 4_455
O(4) C(20) 3.644(4) 4_455
O(4) C(21) 3.974(6) 4_455
O(4) C(22) 3.570(6) 4_455
C(1) S(8) 3.729(5) 4_455
C(1) S(9) 3.730(4) 4_455
C(1) S(12) 3.986(4) .
C(1) S(13) 3.707(4) .
C(1) C(14) 3.352(5) 4_455
C(1) C(15) 3.747(5) 4_455
C(1) C(16) 3.848(7) .
C(1) C(20) 3.467(6) .
C(2) S(8) 3.767(4) 4_455
C(2) S(9) 3.683(4) 4_455
C(2) S(12) 3.928(5) .
C(2) S(13) 3.824(4) .
C(2) C(14) 3.709(5) 4_455
C(2) C(16) 3.637(6) 4_455
C(2) C(17) 3.610(6) 4_455
C(2) C(20) 3.838(7) .
C(2) C(21) 3.673(5) .
C(2) C(22) 3.639(5) .
C(3) S(8) 3.661(4) .
C(3) S(10) 3.982(4) 4_455
C(3) S(11) 3.640(4) 4_455
C(3) C(14) 3.866(7) .
C(3) C(15) 3.629(6) 4_455
C(3) C(16) 3.461(5) .
C(3) C(17) 3.653(5) .
C(3) C(19) 3.883(5) 4_455
C(4) S(10) 3.520(4) 4_455
C(4) S(14) 3.768(4) .
C(4) C(15) 3.687(6) 4_455
C(4) C(16) 3.675(5) .
C(4) C(17) 3.453(6) .
C(4) C(18) 3.959(5) 4_455
C(5) Se(3) 3.621(4) .
C(5) S(14) 3.451(4) 4_455
C(5) C(17) 3.637(5) 4_455
C(5) C(21) 3.958(7) .
C(6) Cl(3) 3.897(5) .
C(6) S(13) 3.599(5) 4_455
C(6) S(14) 3.955(4) 4_455
C(6) C(16) 3.695(5) 4_455
C(6) C(17) 3.824(5) 4_455
C(6) C(20) 3.498(6) 4_455
C(7) S(8) 3.706(4) .
C(7) S(9) 3.909(4) .
C(7) S(11) 3.712(5) 4_455
C(7) O(2) 3.890(5) 4_455
C(7) C(14) 3.479(6) .
C(7) C(15) 3.807(7) .
C(7) C(18) 3.960(6) 4_455
C(7) C(19) 3.583(6) 4_455
C(8) S(10) 3.487(4) .
C(8) O(2) 3.796(6) 4_455
C(8) C(15) 3.677(5) .
C(8) C(18) 3.753(7) .
C(9) S(10) 3.994(4) .
C(9) S(11) 3.706(4) .
C(9) O(2) 3.673(6) 4_455
C(9) C(15) 3.658(5) .
C(9) C(18) 3.948(7) .
C(9) C(19) 3.817(7) .
C(9) C(24) 3.680(6) 4_455
C(10) Cl(1) 3.743(4) 2_547
C(10) Cl(2) 3.795(6) 2_547
C(10) S(13) 3.771(5) 4_455
C(10) S(14) 3.829(4) 4_455
C(10) O(2) 3.657(6) 2_546
C(11) Cl(1) 3.630(5) 2_547
C(11) Cl(2) 3.725(6) 2_547
C(11) Cl(4) 3.558(4) .
C(11) S(13) 3.899(5) 4_455
C(12) Cl(2) 3.631(5) 4_454
C(12) O(2) 3.844(8) 4_455
C(12) C(24) 3.911(9) 4_455
C(13) Cl(1) 3.781(6) 1_554
C(13) Cl(4) 3.824(8) 1_554
C(13) C(24) 3.831(10) 4_455
C(14) S(1) 3.728(4) 4_555
C(14) S(2) 3.716(4) 4_555
C(14) S(5) 3.877(4) .
C(14) S(6) 3.816(3) .
C(14) C(1) 3.352(5) 4_555
C(14) C(2) 3.709(5) 4_555
C(14) C(3) 3.866(7) .
C(14) C(7) 3.479(6) .
C(15) S(1) 3.714(4) 4_555
C(15) S(2) 3.807(4) 4_555
C(15) S(5) 3.853(4) .
C(15) S(6) 3.805(4) .
C(15) C(1) 3.747(5) 4_555
C(15) C(3) 3.629(6) 4_555
C(15) C(4) 3.687(6) 4_555
C(15) C(7) 3.807(7) .
C(15) C(8) 3.677(5) .
C(15) C(9) 3.658(5) .
C(16) S(1) 3.635(4) .
C(16) S(4) 3.488(4) 4_555
C(16) C(1) 3.848(7) .
C(16) C(2) 3.637(6) 4_555
C(16) C(3) 3.461(5) .
C(16) C(4) 3.675(5) .
C(16) C(6) 3.695(5) 4_555
C(17) S(3) 3.558(4) 4_555
C(17) S(4) 3.984(4) 4_555
C(17) S(7) 3.817(4) .
C(17) C(2) 3.610(6) 4_555
C(17) C(3) 3.653(5) .
C(17) C(4) 3.453(6) .
C(17) C(5) 3.637(5) 4_555
C(17) C(6) 3.824(5) 4_555
C(18) Se(1) 3.748(5) .
C(18) S(6) 3.879(5) 4_555
C(18) S(7) 3.907(4) 4_555
C(18) C(4) 3.959(5) 4_555
C(18) C(7) 3.960(6) 4_555
C(18) C(8) 3.753(7) .
C(18) C(9) 3.948(7) .
C(19) Se(2) 3.698(4) .
C(19) S(6) 3.779(5) 4_555
C(19) C(3) 3.883(5) 4_555
C(19) C(7) 3.583(6) 4_555
C(19) C(9) 3.817(7) .
C(20) S(1) 3.702(4) .
C(20) S(2) 3.894(4) .
C(20) S(4) 3.548(4) 4_555
C(20) O(4) 3.644(4) 4_555
C(20) C(1) 3.467(6) .
C(20) C(2) 3.838(7) .
C(20) C(6) 3.498(6) 4_555
C(21) S(3) 3.682(4) .
C(21) O(1) 3.929(6) 3_656
C(21) O(4) 3.974(6) 4_555
C(21) C(2) 3.673(5) .
C(21) C(5) 3.958(7) .
C(22) S(4) 3.557(4) .
C(22) O(4) 3.570(6) 4_555
C(22) C(2) 3.639(5) .
C(23) Se(1) 3.815(6) .
C(23) Se(3) 3.690(5) 3_656
C(23) Cl(3) 3.379(5) 2_546
C(23) Cl(4) 3.819(4) 1_554
C(24) Se(2) 3.914(6) 4_555
C(24) Se(3) 3.939(5) 3_656
C(24) Cl(4) 3.741(4) 1_554
C(24) S(6) 3.793(4) 4_555
C(24) C(9) 3.680(6) 4_555
C(24) C(12) 3.911(9) 4_555
C(24) C(13) 3.831(10) 4_555
C(25) Cl(1) 3.687(7) 2_547
C(25) Cl(1) 3.683(5) 4_555
C(26) Cl(1) 3.731(5) 4_555
Se(1) H(10) 3.163 .
Se(2) H(2) 3.538 2_556
Se(2) H(10) 3.281 .
Se(2) H(11) 3.985 4_455
Se(2) H(12) 3.096 4_455
Se(3) H(3) 3.610 .
Se(3) H(9) 3.115 3_656
Se(3) H(12) 3.318 3_656
Se(4) H(4) 3.810 4_555
Se(4) H(5) 3.823 2_556
Fe(1) H(2) 3.683 2_557
Fe(1) H(15) 3.604 4_455
Cl(1) H(2) 3.167 2_557
Cl(1) H(3) 2.954 2_557
Cl(1) H(4) 3.801 2_557
Cl(1) H(7) 3.490 1_556
Cl(1) H(8) 3.737 1_556
Cl(1) H(13) 3.020 2_557
Cl(1) H(14) 3.792 2_557
Cl(1) H(14) 2.896 4_455
Cl(1) H(15) 3.489 4_455
Cl(1) H(16) 3.452 4_455
Cl(2) H(1) 3.999 2_557
Cl(2) H(2) 3.178 2_557
Cl(2) H(3) 3.869 2_557
Cl(2) H(4) 3.083 2_557
Cl(2) H(5) 3.144 2_556
Cl(2) H(5) 3.084 4_556
Cl(2) H(6) 3.362 4_556
Cl(2) H(7) 3.711 4_556
Cl(2) H(8) 3.887 2_556
Cl(2) H(11) 3.923 1_556
Cl(2) H(16) 3.759 .
Cl(3) H(5) 3.994 2_556
Cl(3) H(9) 2.817 2_556
Cl(3) H(10) 3.337 2_556
Cl(3) H(14) 3.728 4_455
Cl(3) H(15) 3.160 4_455
Cl(4) H(3) 3.063 .
Cl(4) H(4) 3.353 .
Cl(4) H(8) 2.983 1_556
Cl(4) H(9) 3.728 1_556
Cl(4) H(10) 3.417 1_556
Cl(4) H(11) 2.965 1_556
Cl(4) H(13) 3.224 .
Cl(4) H(15) 3.980 4_455
Cl(4) H(16) 3.753 .
S(6) H(12) 3.037 4_455
S(11) H(1) 3.977 2_556
S(13) H(1) 2.998 4_555
S(13) H(4) 3.923 4_555
S(14) H(1) 3.184 4_555
O(2) H(1) 3.564 2_556
O(2) H(2) 3.097 2_556
O(2) H(6) 2.941 4_555
O(4) H(15) 3.232 4_455
C(8) H(10) 3.927 .
C(8) H(12) 3.717 4_455
C(9) H(10) 3.983 .
C(9) H(12) 2.939 4_455
C(10) H(6) 3.689 3_556
C(11) H(13) 3.973 .
C(11) H(15) 3.657 4_455
C(12) H(1) 3.817 3_556
C(12) H(10) 3.665 .
C(12) H(11) 3.602 4_455
C(12) H(12) 3.701 4_455
C(13) H(10) 3.268 .
C(13) H(11) 3.482 4_455
C(13) H(12) 3.398 4_455
C(13) H(16) 3.301 4_454
C(19) H(2) 3.975 2_556
C(21) H(9) 3.925 3_656
C(22) H(4) 3.985 4_555
C(23) H(8) 3.668 .
C(23) H(14) 3.954 3_656
C(24) H(6) 3.146 4_555
C(24) H(7) 3.393 4_555
C(25) H(3) 3.711 .
C(25) H(9) 3.563 3_656
C(25) H(14) 3.616 3_657
C(26) H(4) 3.695 4_555
C(26) H(7) 3.380 4_556
H(1) Cl(2) 3.999 2_547
H(1) S(11) 3.977 2_546
H(1) S(13) 2.998 4_455
H(1) S(14) 3.184 4_455
H(1) O(2) 3.564 2_546
H(1) C(12) 3.817 3_556
H(1) H(5) 3.823 3_556
H(1) H(6) 3.189 3_556
H(2) Se(2) 3.538 2_546
H(2) Fe(1) 3.683 2_547
H(2) Cl(1) 3.167 2_547
H(2) Cl(2) 3.178 2_547
H(2) O(2) 3.097 2_546
H(2) C(19) 3.975 2_546
H(2) H(6) 3.294 3_556
H(2) H(11) 3.747 2_546
H(3) Se(3) 3.610 .
H(3) Cl(1) 2.954 2_547
H(3) Cl(2) 3.869 2_547
H(3) Cl(4) 3.063 .
H(3) C(25) 3.711 .
H(3) H(13) 3.034 .
H(4) Se(4) 3.810 4_455
H(4) Cl(1) 3.801 2_547
H(4) Cl(2) 3.083 2_547
H(4) Cl(4) 3.353 .
H(4) S(13) 3.923 4_455
H(4) C(22) 3.985 4_455
H(4) C(26) 3.695 4_455
H(4) H(15) 3.101 4_455
H(4) H(16) 3.803 4_455
H(5) Se(4) 3.823 2_546
H(5) Cl(2) 3.144 2_546
H(5) Cl(2) 3.084 4_454
H(5) Cl(3) 3.994 2_546
H(5) H(1) 3.823 3_556
H(5) H(10) 3.954 .
H(6) Cl(2) 3.362 4_454
H(6) O(2) 2.941 4_455
H(6) C(10) 3.689 3_556
H(6) C(24) 3.146 4_455
H(6) H(1) 3.189 3_556
H(6) H(2) 3.294 3_556
H(6) H(11) 2.876 4_455
H(6) H(12) 3.089 4_455
H(7) Cl(1) 3.490 1_554
H(7) Cl(2) 3.711 4_454
H(7) C(24) 3.393 4_455
H(7) C(26) 3.380 4_454
H(7) H(11) 2.874 4_455
H(7) H(12) 3.087 4_455
H(7) H(15) 3.633 4_454
H(7) H(16) 2.457 4_454
H(8) Cl(1) 3.737 1_554
H(8) Cl(2) 3.887 2_546
H(8) Cl(4) 2.983 1_554
H(8) C(23) 3.668 .
H(8) H(9) 3.920 .
H(8) H(10) 2.751 .
H(8) H(16) 3.374 4_454
H(9) Se(3) 3.115 3_656
H(9) Cl(3) 2.817 2_546
H(9) Cl(4) 3.728 1_554
H(9) C(21) 3.925 3_656
H(9) C(25) 3.563 3_656
H(9) H(8) 3.920 .
H(9) H(14) 3.042 3_656
H(10) Se(1) 3.163 .
H(10) Se(2) 3.281 .
H(10) Cl(3) 3.337 2_546
H(10) Cl(4) 3.417 1_554
H(10) C(8) 3.927 .
H(10) C(9) 3.983 .
H(10) C(12) 3.665 .
H(10) C(13) 3.268 .
H(10) H(5) 3.954 .
H(10) H(8) 2.751 .
H(11) Se(2) 3.985 4_555
H(11) Cl(2) 3.923 1_554
H(11) Cl(4) 2.965 1_554
H(11) C(12) 3.602 4_555
H(11) C(13) 3.482 4_555
H(11) H(2) 3.747 2_556
H(11) H(6) 2.876 4_555
H(11) H(7) 2.874 4_555
H(11) H(16) 3.754 1_554
H(12) Se(2) 3.096 4_555
H(12) Se(3) 3.318 3_656
H(12) S(6) 3.037 4_555
H(12) C(8) 3.717 4_555
H(12) C(9) 2.939 4_555
H(12) C(12) 3.701 4_555
H(12) C(13) 3.398 4_555
H(12) H(6) 3.089 4_555
H(12) H(7) 3.087 4_555
H(13) Cl(1) 3.020 2_547
H(13) Cl(4) 3.224 .
H(13) C(11) 3.973 .
H(13) H(3) 3.034 .
H(13) H(14) 3.239 3_657
H(14) Cl(1) 3.792 2_547
H(14) Cl(1) 2.896 4_555
H(14) Cl(3) 3.728 4_555
H(14) C(23) 3.954 3_656
H(14) C(25) 3.616 3_657
H(14) H(9) 3.042 3_656
H(14) H(13) 3.239 3_657
H(14) H(14) 3.096 3_657
H(15) Fe(1) 3.604 4_555
H(15) Cl(1) 3.489 4_555
H(15) Cl(3) 3.160 4_555
H(15) Cl(4) 3.980 4_555
H(15) O(4) 3.232 4_555
H(15) C(11) 3.657 4_555
H(15) H(4) 3.101 4_555
H(15) H(7) 3.633 4_556
H(16) Cl(1) 3.452 4_555
H(16) Cl(2) 3.759 .
H(16) Cl(4) 3.753 .
H(16) C(13) 3.301 4_556
H(16) H(4) 3.803 4_555
H(16) H(7) 2.457 4_556
H(16) H(8) 3.374 4_556
H(16) H(11) 3.754 1_556

loop_
_geom_torsion_atom_site_label_1
_geom_torsion_atom_site_label_2
_geom_torsion_atom_site_label_3
_geom_torsion_atom_site_label_4
_geom_torsion
C(8) Se(1) C(12) C(13) 69.1(5)
C(12) Se(1) C(8) S(5) 127.9(3)
C(12) Se(1) C(8) C(9) -46.2(4)
C(9) Se(2) C(13) C(12) -9.7(5)
C(13) Se(2) C(9) S(6) -142.1(2)
C(13) Se(2) C(9) C(8) 36.5(4)
C(21) Se(3) C(25) C(26) 4.9(5)
C(25) Se(3) C(21) S(12) 142.2(2)
C(25) Se(3) C(21) C(22) -40.5(4)
C(22) Se(4) C(26) C(25) -74.0(5)
C(26) Se(4) C(22) S(13) -131.8(3)
C(26) Se(4) C(22) C(21) 42.8(4)
C(1) S(1) C(3) C(4) -1.3(3)
C(1) S(1) C(3) C(7) -177.3(3)
C(3) S(1) C(1) S(2) 1.9(2)
C(3) S(1) C(1) C(2) -177.8(3)
C(1) S(2) C(4) S(7) 179.5(2)
C(1) S(2) C(4) C(3) 0.8(3)
C(4) S(2) C(1) S(1) -1.7(2)
C(4) S(2) C(1) C(2) 177.9(3)
C(2) S(3) C(5) O(3) 180.0(2)
C(2) S(3) C(5) C(6) -1.5(3)
C(5) S(3) C(2) S(4) 3.4(2)
C(5) S(3) C(2) C(1) -176.4(3)
C(2) S(4) C(6) O(4) -179.1(3)
C(2) S(4) C(6) C(5) 2.7(3)
C(6) S(4) C(2) S(3) -3.7(2)
C(6) S(4) C(2) C(1) 176.0(3)
C(7) S(5) C(8) Se(1) -176.2(2)
C(7) S(5) C(8) C(9) -1.4(3)
C(8) S(5) C(7) S(6) 0.8(2)
C(8) S(5) C(7) C(3) 178.0(3)
C(7) S(6) C(9) Se(2) 177.8(2)
C(7) S(6) C(9) C(8) -0.8(4)
C(9) S(6) C(7) S(5) -0.2(2)
C(9) S(6) C(7) C(3) -177.1(4)
C(14) S(8) C(16) C(17) -1.1(3)
C(14) S(8) C(16) C(20) -176.8(3)
C(16) S(8) C(14) S(9) 2.1(2)
C(16) S(8) C(14) C(15) -174.7(3)
C(14) S(9) C(17) S(14) -179.0(2)
C(14) S(9) C(17) C(16) 1.5(3)
C(17) S(9) C(14) S(8) -2.3(2)
C(17) S(9) C(14) C(15) 174.7(3)
C(15) S(10) C(18) O(1) -174.7(3)
C(15) S(10) C(18) C(19) 1.3(4)
C(18) S(10) C(15) S(11) -2.3(2)
C(18) S(10) C(15) C(14) 178.7(3)
C(15) S(11) C(19) O(2) 178.3(3)
C(15) S(11) C(19) C(18) -1.5(4)
C(19) S(11) C(15) S(10) 2.4(2)
C(19) S(11) C(15) C(14) -178.6(3)
C(20) S(12) C(21) Se(3) 173.9(2)
C(20) S(12) C(21) C(22) -3.7(3)
C(21) S(12) C(20) S(13) 3.9(2)
C(21) S(12) C(20) C(16) -179.5(3)
C(20) S(13) C(22) Se(4) 175.1(2)
C(20) S(13) C(22) C(21) 0.3(3)
C(22) S(13) C(20) S(12) -2.9(2)
C(22) S(13) C(20) C(16) -179.3(3)
C(18) O(1) C(23) C(24) 52.5(5)
C(23) O(1) C(18) S(10) 153.8(3)
C(23) O(1) C(18) C(19) -22.0(6)
C(19) O(2) C(24) C(23) 33.3(4)
C(24) O(2) C(19) S(11) 177.7(3)
C(24) O(2) C(19) C(18) -2.4(6)
C(5) O(3) C(10) C(11) -41.8(4)
C(10) O(3) C(5) S(3) -167.7(2)
C(10) O(3) C(5) C(6) 13.9(5)
C(6) O(4) C(11) C(10) -44.9(6)
C(11) O(4) C(6) S(4) -161.0(3)
C(11) O(4) C(6) C(5) 17.1(5)
S(1) C(1) C(2) S(3) -0.9(5)
S(1) C(1) C(2) S(4) 179.4(2)
S(2) C(1) C(2) S(3) 179.4(2)
S(2) C(1) C(2) S(4) -0.3(4)
S(1) C(3) C(4) S(2) 0.3(4)
S(1) C(3) C(4) S(7) -178.3(2)
S(1) C(3) C(7) S(5) -0.4(4)
S(1) C(3) C(7) S(6) 176.4(2)
C(4) C(3) C(7) S(5) -176.1(3)
C(4) C(3) C(7) S(6) 0.7(6)
C(7) C(3) C(4) S(2) 176.1(3)
C(7) C(3) C(4) S(7) -2.5(6)
S(3) C(5) C(6) S(4) -0.8(4)
S(3) C(5) C(6) O(4) -179.0(3)
O(3) C(5) C(6) S(4) 177.6(3)
O(3) C(5) C(6) O(4) -0.6(7)
Se(1) C(8) C(9) Se(2) -2.6(6)
Se(1) C(8) C(9) S(6) 175.9(2)
S(5) C(8) C(9) Se(2) -177.0(2)
S(5) C(8) C(9) S(6) 1.6(5)
O(3) C(10) C(11) O(4) 59.5(5)
Se(1) C(12) C(13) Se(2) -43.6(7)
S(8) C(14) C(15) S(10) -2.1(5)
S(8) C(14) C(15) S(11) 178.9(2)
S(9) C(14) C(15) S(10) -178.8(2)
S(9) C(14) C(15) S(11) 2.3(4)
S(8) C(16) C(17) S(9) -0.3(4)
S(8) C(16) C(17) S(14) -179.7(2)
S(8) C(16) C(20) S(12) 4.5(4)
S(8) C(16) C(20) S(13) -179.2(2)
C(17) C(16) C(20) S(12) -170.9(3)
C(17) C(16) C(20) S(13) 5.4(6)
C(20) C(16) C(17) S(9) 175.2(3)
C(20) C(16) C(17) S(14) -4.2(6)
S(10) C(18) C(19) S(11) 0.2(4)
S(10) C(18) C(19) O(2) -179.7(3)
O(1) C(18) C(19) S(11) 175.9(3)
O(1) C(18) C(19) O(2) -3.9(8)
Se(3) C(21) C(22) Se(4) 10.4(6)
Se(3) C(21) C(22) S(13) -175.0(2)
S(12) C(21) C(22) Se(4) -172.2(2)
S(12) C(21) C(22) S(13) 2.4(5)
O(1) C(23) C(24) O(2) -60.7(5)
Se(3) C(25) C(26) Se(4) 50.5(6)

_cod_duplicate_entry 7201050
